data_2011443
loop_
_publ_author_name
'Benelbaghdadi, R.'
'Benharref, A.'
'Hasnaoui, A.'
'Lavergne, J. P.'
'Pierrot, M.'
'Huet, F.'

_publ_section_title
;Di\'ethyl
 10-chloro-7-m\'ethyl-6-oxo-11b-ph\'enyl-2,3,5,6,7,11b-h\'exahydrooxazolino[3,2-<i>d</i>][1,4]benzodiaz\'epine-2,3-carboxylate
;
_journal_issue 10
_journal_name_full 'Acta Crystallographica Section C'
_journal_page_first e461
_journal_page_last e462
_journal_paper_doi 10.1107/S0108270100012130
_journal_volume 56
_journal_year 2000
_chemical_formula_moiety 'C24 H25 Cl N2 O6'
_chemical_formula_sum 'C24 H25 Cl N2 O6'
_chemical_formula_weight 472.92
_chemical_name_systematic
;
 ?
;
_space_group_IT_number 14
_symmetry_cell_setting monoclinic
_symmetry_space_group_name_Hall '-P 2yn'
_symmetry_space_group_name_H-M 'P 1 21/n 1'
_cell_angle_alpha 90.000(10)
_cell_angle_beta 93.231(2)
_cell_angle_gamma 90.000(10)
_cell_formula_units_Z 4
_cell_length_a 9.9783(3)
_cell_length_b 20.4064(7)
_cell_length_c 11.1476(3)
_cell_measurement_reflns_used 15904
_cell_measurement_temperature 298
_cell_measurement_theta_max 26.1
_cell_measurement_theta_min 1
_cell_volume 2266.28(12)
_computing_data_collection 'KappaCCD Software (Nonius, 1998)'
_computing_data_reduction 'DENZO and SCALEPAK (Otwinowski & Minor, 1997)'
_computing_publication_material maXus
_computing_structure_refinement 'maXus (Mackay et al., 1999)'
_computing_structure_solution 'SIR92 (Altomare et al., 1994)'
_diffrn_measurement_device KappaCCD
_diffrn_measurement_method \f
_diffrn_radiation_source 'fine-focus sealed tube'
_diffrn_radiation_type MoK\a
_diffrn_radiation_wavelength .71073
_diffrn_reflns_av_R_equivalents .031
_diffrn_reflns_limit_h_max 12
_diffrn_reflns_limit_h_min 0
_diffrn_reflns_limit_k_max 25
_diffrn_reflns_limit_k_min 0
_diffrn_reflns_limit_l_max 13
_diffrn_reflns_limit_l_min -13
_diffrn_reflns_number 4492
_diffrn_reflns_theta_max 26.19
_exptl_absorpt_coefficient_mu .212
_exptl_absorpt_correction_type none
_exptl_crystal_colour Colourless
_exptl_crystal_density_diffrn 1.386
_exptl_crystal_density_method 'not measured'
_exptl_crystal_description Cube
_exptl_crystal_F_000 912
_exptl_crystal_size_max .35
_exptl_crystal_size_mid .30
_exptl_crystal_size_min .30
_refine_diff_density_max .20
_refine_diff_density_min -.24
_refine_ls_extinction_method none
_refine_ls_goodness_of_fit_all 1.492
_refine_ls_goodness_of_fit_ref 1.530
_refine_ls_hydrogen_treatment noref
_refine_ls_matrix_type full
_refine_ls_number_parameters 298
_refine_ls_number_reflns 3608
_refine_ls_R_factor_all .053
_refine_ls_R_factor_gt .041
_refine_ls_shift/su_max .002
_refine_ls_shift/su_mean .000
_refine_ls_structure_factor_coef F^2^
_refine_ls_weighting_details 'w =  1/[s^2^(Fo^2^) + 0.03Fo^2^]'
_refine_ls_weighting_scheme sigma
_refine_ls_wR_factor_all .047
_refine_ls_wR_factor_ref .047
_reflns_number_gt 3608
_reflns_number_total 4379
_reflns_threshold_expression I>3\s(I)
_cod_data_source_file qa0359.cif
_cod_data_source_block II
_cod_depositor_comments
;
The following automatic conversions were performed:
'_symmetry_cell_setting' value 'Monoclinic' changed to 'monoclinic'
according to '/home/saulius/struct/CIF-dictionaries/cif_core.dic'
dictionary named 'cif_core.dic' version 2.4.1 from 2010-06-29.

Automatic conversion script
Id: cif_fix_enum 1527 2010-12-29 10:47:43Z saulius 

The following automatic conversions were performed:

'_atom_site_adp_type' tag value 'Uij' was replaced with 'Uani' value
33 times.

Automatic conversion script
Id: cif_fix_values 1646 2011-03-28 12:23:43Z adriana 

The following automatic conversions were performed:

'_symmetry_cell_setting' value 'Monoclinic' changed to 'monoclinic'
according to /home/saulius/struct/CIF-dictionaries/cif_core.dic
dictionary named 'cif_core.dic' version 2.4.1 from 2010-06-29.

Automatic conversion script
Id: cif_fix_values 1715 2011-07-08 13:25:40Z adriana 
;
_cod_original_cell_volume 2266.3(3)
_cod_original_sg_symbol_H-M 'P 21/n'
_cod_database_code 2011443
_cod_database_fobs_code 2011443

loop_
_symmetry_equiv_pos_as_xyz
+X,+Y,+Z
-X,-Y,-Z
'-X+ 1/2,+Y+ 1/2,-Z+ 1/2'
'+X+ 1/2,-Y+ 1/2,+Z+ 1/2'

loop_
_atom_site_label
_atom_site_fract_x
_atom_site_fract_y
_atom_site_fract_z
_atom_site_U_iso_or_equiv
_atom_site_adp_type
_atom_site_occupancy
Cl1 .352530(12) .434476(5) -.008258(12) .06464(7) Uani 1.00
N4 .70002(3) .234224(13) .27793(2) .02776(14) Uani 1.00
O3 .47678(3) .167018(12) .47960(2) .04010(14) Uani 1.00
O1 .48292(2) .261802(11) .31603(19) .03031(12) Uani 1.00
O5 .62086(3) .389634(12) .34696(3) .04917(15) Uani 1.00
O4 .83777(3) .372953(14) .31912(3) .05837(17) Uani 1.00
O7 .87433(3) .143184(13) .09879(2) .04810(16) Uani 1.00
O2 .64129(3) .210793(14) .59860(3) .05662(18) Uani 1.00
C12 .46510(3) .329234(17) .10339(3) .03343(18) Uani 1.00
N7 .69877(3) .198742(14) .01067(3) .03431(16) Uani 1.00
C14 .56046(3) .232586(16) .22501(3) .02656(16) Uani 1.00
C13 .54498(3) .273302(16) .10979(3) .02757(16) Uani 1.00
C15 .50536(3) .163629(16) .20248(3) .02939(17) Uani 1.00
C2 .56590(3) .269735(16) .42335(3) .03037(17) Uani 1.00
C5 .80637(3) .242386(17) .19330(3) .03250(18) Uani 1.00
C20 .37100(4) .158979(18) .16331(3) .0384(2) Uani 1.00
C6 .79682(4) .189902(18) .09762(3) .03381(19) Uani 1.00
C8 .61296(3) .255087(16) .00845(3) .03071(17) Uani 1.00
C3 .70432(3) .281220(17) .37839(3) .03073(17) Uani 1.00
C16 .57909(4) .106628(18) .22149(4) .0411(2) Uani 1.00
C23 .47683(4) .108617(18) .55501(4) .0441(2) Uani 1.00
C11 .45353(4) .364907(17) -.00205(4) .0395(2) Uani 1.00
C22 .56730(4) .212224(17) .50995(3) .03332(19) Uani 1.00
C19 .31160(4) .09860(2) .14294(4) .0537(3) Uani 1.00
C9 .59999(4) .29206(19) -.09581(3) .0422(2) Uani 1.00
C10 .51943(4) .34683(2) -.10167(4) .0466(2) Uani 1.00
C25 .73006(4) .352711(18) .34420(3) .0378(2) Uani 1.00
C21 .68152(5) .15012(2) -.08602(4) .0550(3) Uani 1.00
C18 .38631(5) .04243(2) .15966(5) .0622(3) Uani 1.00
C26 .63320(5) .45931(2) .32072(4) .0626(3) Uani 1.00
C27 .49787(6) .48807(2) .32455(5) .0767(3) Uani 1.00
C17 .51871(5) .04614(19) .19822(4) .0574(3) Uani 1.00
C24 .35747(5) .06938(2) .51507(4) .0620(3) Uani 1.00
H12 .41690 .34313 .17099 .0434 Uiso 1.00
H2 .53479 .30674 .46725 .0395 Uiso 1.00
H5A .89227 .23999 .23640 .0422 Uiso 1.00
H5B .79627 .28459 .15580 .0422 Uiso 1.00
H20 .31980 .19848 .15161 .0499 Uiso 1.00
H3 .77562 .26932 .43569 .0399 Uiso 1.00
H16 .67159 .10903 .24979 .0534 Uiso 1.00
H23A .55803 .08432 .54571 .0573 Uiso 1.00
H23B .47193 .12152 .63751 .0573 Uiso 1.00
H19 .21860 .09620 .11614 .0698 Uiso 1.00
H9 .64629 .27896 -.16511 .0549 Uiso 1.00
H10 .50963 .37203 -.17437 .0606 Uiso 1.00
H21A .74592 .11562 -.07182 .0715 Uiso .50
H21B .69562 .17052 -.16182 .0715 Uiso .50
H21C .59252 .13222 -.08732 .0715 Uiso .50
H18 .34631 .00033 .14356 .0809 Uiso 1.00
H26A .69460 .47981 .37861 .0814 Uiso 1.00
H26B .66560 .46441 .24182 .0814 Uiso 1.00
H27A .50067 .53407 .30675 .0997 Uiso 1.00
H27B .46687 .48187 .40375 .0997 Uiso 1.00
H27C .43777 .46657 .26695 .0997 Uiso 1.00
H17 .57101 .00704 .21082 .0746 Uiso 1.00
H24A .35317 .03028 .56247 .0806 Uiso 1.00
H24B .36397 .05778 .43217 .0806 Uiso 1.00
H24C .27787 .09498 .52387 .0806 Uiso 1.00
H21D .60022 .16212 -.1472 .0715 Uiso .50
H21E .66762 .10722 -.03642 .0715 Uiso .50
H21F .7664 .1501 -.1375 .0715 Uiso .50

loop_
_atom_site_aniso_label
_atom_site_aniso_U_11
_atom_site_aniso_U_22
_atom_site_aniso_U_33
_atom_site_aniso_U_12
_atom_site_aniso_U_13
_atom_site_aniso_U_23
Cl1 .06340(7) .04678(6) .08292(9) .01634(5) -.00603(6) .02245(6)
N4 .02410(14) .03448(16) .02476(15) -.00016(12) .00348(12) .00033(12)
O3 .04684(16) .03791(15) .03547(14) -.01020(12) .00320(12) .00870(11)
O1 .02805(12) .03538(13) .02771(13) .00311(10) .00704(11) .00004(10)
O5 .04668(16) .03218(15) .06893(19) -.00517(13) .01172(15) .00790(13)
O4 .05133(18) .05087(18) .0741(2) -.01888(14) .02862(16) -.00664(15)
O7 .04570(16) .04987(17) .04922(17) .01752(13) .01408(14) .00166(13)
O2 .06327(19) .0632(2) .04235(17) -.01996(15) -.01196(16) .01675(14)
C12 .02987(19) .0326(2) .0377(2) -.00167(15) .00012(17) .00419(16)
N7 .03938(17) .03601(17) .02759(16) .00232(14) .00439(14) -.00358(13)
C14 .02459(17) .03054(18) .02461(17) .00333(14) .00403(15) .00212(14)
C13 .02565(17) .02880(18) .02803(18) -.00242(14) -.00085(15) .00397(14)
C15 .03275(19) .03055(19) .02499(18) -.00201(15) .00532(16) .00323(15)
C2 .03279(19) .03217(19) .02636(18) -.00281(15) .00697(16) -.00098(15)
C5 .02421(17) .0439(2) .02952(19) .00179(15) .00533(15) .00079(16)
C20 .0378(2) .0404(2) .0368(2) -.00515(17) -.00182(18) .00490(17)
C6 .0329(2) .0380(2) .0309(2) .00135(17) .01115(17) .00194(16)
C8 .03150(18) .03291(19) .02756(18) -.00360(15) .00052(16) .00230(15)
C3 .03218(19) .0351(2) .02487(18) -.00286(15) .00294(15) -.00120(15)
C16 .0399(2) .0341(2) .0494(2) .00169(17) .00992(19) .00541(18)
C23 .0493(2) .0350(2) .0484(2) -.00030(18) .0134(2) .01281(18)
C11 .0374(2) .0327(2) .0475(2) .00005(16) -.00867(19) .01113(17)
C22 .0340(2) .0376(2) .0287(2) -.00209(16) .00877(18) -.00010(16)
C19 .0510(3) .0547(3) .0546(3) -.0194(2) -.0057(2) .0017(2)
C9 .0510(2) .0489(2) .0266(2) -.00418(19) .00255(18) .00415(17)
C10 .0560(3) .0473(2) .0357(2) -.0047(2) -.0076(2) .01607(19)
C25 .0430(2) .0403(2) .0305(2) -.00973(19) .00855(18) -.00622(16)
C21 .0656(3) .0561(3) .0430(2) .0032(2) .0003(2) -.0181(2)
C18 .0752(3) .0392(3) .0723(3) -.0218(2) .0091(3) -.0076(2)
C26 .0756(3) .0345(2) .0784(3) -.0090(2) .0195(3) .0075(2)
C27 .0939(4) .0404(3) .0955(4) .0065(3) .0063(3) .0010(3)
C17 .0684(3) .0301(2) .0743(3) .0040(2) .0198(3) .0021(2)
C24 .0744(3) .0478(3) .0638(3) -.0195(2) .0085(3) .0105(2)

loop_
_atom_type_symbol
_atom_type_description
_atom_type_scat_dispersion_real
_atom_type_scat_dispersion_imag
_atom_type_scat_source
'C ' 'C ' .0033 .0016 'Waasmaier & Kirfel (1995)'
'H ' 'H ' .0000 .0000 'Waasmaier & Kirfel (1995)'
Cl Cl .1484 .1585 'Waasmaier & Kirfel (1995)'
'N ' 'N ' .0061 .0033 'Waasmaier & Kirfel, 1995'
'O ' 'O ' .0106 .0060 'Waasmaier & Kirfel (1995)'

loop_
_geom_angle_atom_site_label_1
_geom_angle_atom_site_label_2
_geom_angle_atom_site_label_3
_geom_angle
C14 N4 C5 116.34(3)
C14 N4 C3 107.69(2)
C5 N4 C3 115.05(3)
C23 O3 C22 116.41(3)
C14 O1 C2 109.20(2)
C25 O5 C26 118.06(3)
C13 C12 C11 119.72(3)
C6 N7 C8 121.85(3)
C6 N7 C21 119.15(3)
C8 N7 C21 118.98(3)
N4 C14 O1 103.91(2)
N4 C14 C13 111.72(3)
N4 C14 C15 114.08(3)
O1 C14 C13 109.51(3)
O1 C14 C15 107.15(2)
C13 C14 C15 110.12(3)
C12 C13 C14 121.25(3)
C12 C13 C8 118.58(3)
C14 C13 C8 120.17(3)
C14 C15 C20 116.54(3)
C14 C15 C16 124.42(3)
C20 C15 C16 119.02(3)
O1 C2 C3 103.73(2)
O1 C2 C22 115.45(3)
C3 C2 C22 110.73(3)
N4 C5 C6 110.74(3)
C15 C20 C19 120.68(4)
O7 C6 N7 122.83(3)
O7 C6 C5 121.91(3)
N7 C6 C5 115.25(3)
N7 C8 C13 121.01(3)
N7 C8 C9 118.61(3)
C13 C8 C9 120.37(3)
N4 C3 C2 99.37(3)
N4 C3 C25 115.37(3)
C2 C3 C25 113.48(3)
C15 C16 C17 119.69(4)
O3 C23 C24 107.10(3)
C12 C11 C10 121.72(4)
O3 C22 O2 125.00(3)
O3 C22 C2 113.26(3)
O2 C22 C2 121.69(3)
C20 C19 C18 119.83(4)
C8 C9 C10 120.58(3)
C11 C10 C9 119.01(4)
O5 C25 O4 123.91(3)
O5 C25 C3 112.67(3)
O4 C25 C3 123.41(4)
C19 C18 C17 120.22(4)
O5 C26 C27 107.12(3)
C16 C17 C18 120.52(4)

loop_
_geom_bond_atom_site_label_1
_geom_bond_atom_site_label_2
_geom_bond_site_symmetry_1
_geom_bond_site_symmetry_2
_geom_bond_distance
_geom_bond_publ_flag
N4 C14 . . 1.4818(4) ?
N4 C5 . . 1.4686(4) ?
N4 C3 . . 1.4732(4) ?
O3 C23 . . 1.4584(4) ?
O3 C22 . . 1.3216(4) ?
O1 C14 . . 1.4394(4) ?
O1 C2 . . 1.4253(4) ?
O5 C25 . . 1.3265(4) ?
O5 C26 . . 1.4582(5) ?
O4 C25 . . 1.1990(4) ?
O7 C6 . . 1.2272(4) ?
O2 C22 . . 1.2001(4) ?
C12 C13 . . 1.3916(4) ?
C12 C11 . . 1.3819(5) ?
N7 C6 . . 1.3500(5) ?
N7 C8 . . 1.4329(4) ?
N7 C21 . . 1.4680(5) ?
C14 C13 . . 1.5303(4) ?
C14 C15 . . 1.5264(5) ?
C13 C8 . . 1.4003(4) ?
C15 C20 . . 1.3896(5) ?
C15 C16 . . 1.3862(5) ?
C2 C3 . . 1.5139(5) ?
C2 C22 . . 1.5192(5) ?
C5 C6 . . 1.5107(5) ?
C20 C19 . . 1.3805(5) ?
C8 C9 . . 1.3856(5) ?
C3 C25 . . 1.5331(5) ?
C16 C17 . . 1.3915(6) ?
C23 C24 . . 1.4825(6) ?
C11 C10 . . 1.3726(5) ?
C19 C18 . . 1.3743(6) ?
C9 C10 . . 1.3761(6) ?
C18 C17 . . 1.3681(6) ?
C26 C27 . . 1.4752(7) ?

loop_
_geom_torsion_atom_site_label_1
_geom_torsion_atom_site_label_2
_geom_torsion_atom_site_label_3
_geom_torsion_atom_site_label_4
_geom_torsion
C5 N4 C14 O1 -147.75(3)
C5 N4 C14 C13 -29.78(3)
C5 N4 C14 C15 95.92(3)
C14 N4 C5 C6 -55.51(3)
C3 N4 C14 O1 -16.93(2)
C3 N4 C14 C13 101.04(3)
C3 N4 C14 C15 -133.26(3)
C14 N4 C3 C2 34.40(2)
C14 N4 C3 C25 -87.28(3)
C5 N4 C3 C2 165.93(3)
C3 N4 C5 C6 177.22(4)
C5 N4 C3 C25 44.25(3)
C23 O3 C22 O2 -5.81(3)
C23 O3 C22 C2 176.86(4)
C22 O3 C23 C24 172.58(4)
C2 O1 C14 N4 -9.45(2)
C2 O1 C14 C13 -128.94(3)
C2 O1 C14 C15 111.63(3)
C14 O1 C2 C3 31.29(2)
C14 O1 C2 C22 -90.04(3)
C26 O5 C25 O4 -1.52(4)
C26 O5 C25 C3 177.66(5)
C25 O5 C26 C27 177.59(5)
C11 C12 C13 C14 179.91(5)
C11 C12 C13 C8 .64(3)
C13 C12 C11 C10 -.22(4)
C8 N7 C6 O7 -177.38(5)
C6 N7 C8 C13 -51.68(4)
C8 N7 C6 C5 1.69(3)
C6 N7 C8 C9 127.32(5)
C21 N7 C6 O7 1.12(3)
C21 N7 C6 C5 -179.81(5)
C21 N7 C8 C13 129.81(4)
C21 N7 C8 C9 -51.19(4)
N4 C14 C13 C12 -114.76(4)
N4 C14 C13 C8 64.50(3)
N4 C14 C15 C20 174.28(4)
N4 C14 C15 C16 -3.96(3)
O1 C14 C13 C8 179.06(4)
O1 C14 C15 C20 59.85(3)
O1 C14 C15 C16 -118.39(4)
C15 C14 C13 C12 117.39(4)
C13 C14 C15 C20 -59.18(3)
C15 C14 C13 C8 -63.36(3)
C13 C14 C15 C16 122.58(4)
C12 C13 C8 N7 178.70(5)
C12 C13 C8 C9 -.28(3)
C14 C13 C8 N7 -.57(3)
C14 C13 C8 C9 -179.55(5)
C14 C15 C20 C19 -178.66(5)
C14 C15 C16 C17 179.85(6)
C16 C15 C20 C19 -.32(4)
C20 C15 C16 C17 1.66(4)
O1 C2 C3 N4 -39.33(2)
O1 C2 C3 C25 83.71(3)
O1 C2 C22 O3 -8.66(3)
O1 C2 C22 O2 173.91(5)
C22 C2 C3 N4 85.11(3)
C3 C2 C22 O3 -126.13(4)
C3 C2 C22 O2 56.44(4)
C22 C2 C3 C25 -151.85(4)
N4 C5 C6 O7 -104.27(4)
N4 C5 C6 N7 76.66(3)
C15 C20 C19 C18 -1.03(4)
N7 C8 C9 C10 -179.53(5)
C13 C8 C9 C10 -.52(3)
N4 C3 C25 O5 106.26(4)
N4 C3 C25 O4 -74.55(4)
C2 C3 C25 O5 -7.47(3)
C2 C3 C25 O4 171.71(5)
C15 C16 C17 C18 -1.67(4)
C12 C11 C10 C9 -.58(4)
C20 C19 C18 C17 1.04(4)
C8 C9 C10 C11 .94(4)
C19 C18 C17 C16 .31(4)
